data_7700904
loop_
_publ_author_name
'Liu, Yanhong'
'Huangfu, Mengjie'
'Wu, Pengyan'
'Jiang, Min'
'Zhao, Xiaoli'
'Liang, Lili'
'Xie, Liheng'
'Bai, Jianguo'
'Wang, Jian'

_publ_section_title
;
 Post-imparting Br\/onsted acidity into an amino-functionalized MOF as a
 bifunctional luminescent turn-ON sensor for the detection of aluminum
 ions and lysine.
;
_journal_issue 36
_journal_name_full 'Dalton transactions (Cambridge, England : 2003)'
_journal_page_first 13834
_journal_page_last 13840
_journal_paper_doi 10.1039/c9dt02962a
_journal_volume 48
_journal_year 2019
_chemical_formula_sum 'C60 H57 Cd3 N7 O16'
_chemical_formula_weight 1469.32
_space_group_crystal_system triclinic
_space_group_IT_number 2
_space_group_name_Hall '-P 1'
_space_group_name_H-M_alt 'P -1'
_symmetry_space_group_name_Hall '-P 1'
_symmetry_space_group_name_H-M 'P -1'
_atom_sites_solution_hydrogens geom
_audit_creation_method SHELXL-2018/3
_audit_update_record
;
2019-05-21 deposited with the CCDC.    2019-08-21 downloaded from the CCDC.
;
_cell_angle_alpha 73.046(5)
_cell_angle_beta 73.172(5)
_cell_angle_gamma 61.890(3)
_cell_formula_units_Z 2
_cell_length_a 13.5289(6)
_cell_length_b 14.2783(7)
_cell_length_c 19.2066(10)
_cell_measurement_reflns_used 3639
_cell_measurement_temperature 123(2)
_cell_measurement_theta_max 27.483
_cell_measurement_theta_min 2.456
_cell_volume 3079.0(3)
_computing_cell_refinement 'Bruker XSCANS'
_computing_data_collection 'Bruker XSCANS'
_computing_data_reduction 'Bruker SHELXTL'
_computing_molecular_graphics 'Bruker SHELXTL'
_computing_publication_material 'Bruker SHELXTL'
_computing_structure_refinement 'SHELXL-2018/3 (Sheldrick, 2018)'
_computing_structure_solution 'Bruker SHELXTL'
_diffrn_ambient_temperature 123(2)
_diffrn_measured_fraction_theta_full 0.962
_diffrn_measured_fraction_theta_max 0.962
_diffrn_measurement_device_type 'Bruker P4'
_diffrn_measurement_method '\w scans'
_diffrn_radiation_type MoK\a
_diffrn_radiation_wavelength 0.71073
_diffrn_reflns_av_R_equivalents 0.0687
_diffrn_reflns_av_unetI/netI 0.0554
_diffrn_reflns_Laue_measured_fraction_full 0.962
_diffrn_reflns_Laue_measured_fraction_max 0.962
_diffrn_reflns_limit_h_max 16
_diffrn_reflns_limit_h_min -16
_diffrn_reflns_limit_k_max 16
_diffrn_reflns_limit_k_min -16
_diffrn_reflns_limit_l_max 22
_diffrn_reflns_limit_l_min -22
_diffrn_reflns_number 22817
_diffrn_reflns_point_group_measured_fraction_full 0.962
_diffrn_reflns_point_group_measured_fraction_max 0.962
_diffrn_reflns_theta_full 24.999
_diffrn_reflns_theta_max 24.999
_diffrn_reflns_theta_min 3.018
_exptl_absorpt_coefficient_mu 1.099
_exptl_crystal_colour yellow
_exptl_crystal_density_diffrn 1.585
_exptl_crystal_description block
_exptl_crystal_F_000 1476
_refine_diff_density_max 1.570
_refine_diff_density_min -2.374
_refine_diff_density_rms 0.134
_refine_ls_extinction_method none
_refine_ls_goodness_of_fit_ref 1.065
_refine_ls_hydrogen_treatment constr
_refine_ls_matrix_type full
_refine_ls_number_parameters 769
_refine_ls_number_reflns 10402
_refine_ls_number_restraints 1238
_refine_ls_restrained_S_all 1.245
_refine_ls_R_factor_all 0.0514
_refine_ls_R_factor_gt 0.0492
_refine_ls_shift/su_max 0.012
_refine_ls_shift/su_mean 0.000
_refine_ls_structure_factor_coef Fsqd
_refine_ls_weighting_details 'w=1/[\s^2^(Fo^2^)+(0.0781P)^2^+9.0107P] where P=(Fo^2^+2Fc^2^)/3'
_refine_ls_weighting_scheme calc
_refine_ls_wR_factor_gt 0.1398
_refine_ls_wR_factor_ref 0.1416
_reflns_Friedel_coverage 0.000
_reflns_number_gt 9604
_reflns_number_total 10402
_reflns_threshold_expression 'I > 2\s(I)'
_cod_data_source_file c9dt02962a2.cif
_cod_data_source_block 1_sq
_cod_depositor_comments 'Adding full bibliography for 7700904.cif.'
_cod_database_code 7700904
_shelx_shelxl_version_number 2018/3
_shelx_space_group_comment
;
The symmetry employed for this shelxl refinement is uniquely defined
by the following loop, which should always be used as a source of
symmetry information in preference to the above space-group names.
They are only intended as comments.
;

loop_
_space_group_symop_operation_xyz
'x, y, z'
'-x, -y, -z'

loop_
_atom_site_label
_atom_site_type_symbol
_atom_site_fract_x
_atom_site_fract_y
_atom_site_fract_z
_atom_site_U_iso_or_equiv
_atom_site_adp_type
_atom_site_occupancy
_atom_site_site_symmetry_order
_atom_site_calc_flag
_atom_site_refinement_flags_posn
_atom_site_refinement_flags_adp
Cd1 Cd 0.35797(3) 0.28937(3) 0.03426(2) 0.02444(11) Uani 1 1 d . .
Cd2 Cd 0.36117(3) 0.23842(2) 0.21825(2) 0.01756(11) Uani 1 1 d . .
Cd3 Cd 0.32317(3) -0.70517(2) 0.40363(2) 0.02152(11) Uani 1 1 d . .
O4 O 0.2325(3) 0.2569(2) 0.32825(18) 0.0224(7) Uani 1 1 d . .
O1 O 0.2626(3) 0.2230(3) 0.14177(18) 0.0260(7) Uani 1 1 d . .
O2 O 0.2699(3) 0.1574(3) 0.43778(18) 0.0238(7) Uani 1 1 d . .
O3 O 0.2660(3) -0.5831(3) 0.19003(19) 0.0299(8) Uani 1 1 d . .
O12 O -0.5300(3) 0.2620(3) 0.30783(18) 0.0265(7) Uani 1 1 d . .
O5 O -0.5000(3) 0.2545(3) 0.1141(2) 0.0292(8) Uani 1 1 d . .
O6 O -0.4875(3) 0.1143(3) 0.26827(19) 0.0285(7) Uani 1 1 d . .
O7 O 0.3009(3) -0.5338(3) 0.3728(2) 0.0293(7) Uani 1 1 d . .
O8 O 0.1530(3) -0.5589(3) 0.4457(2) 0.0363(9) Uani 1 1 d . .
O9 O 0.3538(3) 0.0716(3) 0.2141(2) 0.0314(8) Uani 1 1 d . .
O13 O 0.2674(3) -0.5510(3) 0.0680(2) 0.0312(8) Uani 1 1 d . .
N2 N 0.4252(4) -0.7685(3) 0.4964(2) 0.0260(9) Uani 1 1 d . .
O11 O -0.4705(3) 0.1455(3) 0.0426(2) 0.0396(9) Uani 1 1 d . .
O10 O 0.2791(5) 0.2503(5) -0.0324(3) 0.0680(15) Uani 1 1 d . .
N1 N -0.0292(3) -0.0422(3) 0.3840(2) 0.0198(8) Uani 1 1 d . .
C15 C 0.1047(4) -0.0237(4) 0.4336(3) 0.0232(2) Uani 1 1 d . U
H15A H 0.109715 -0.085661 0.468805 0.028 Uiso 1 1 calc R U
C16 C 0.1674(4) 0.0302(4) 0.4326(3) 0.0231(3) Uani 1 1 d . U
H16A H 0.214138 0.004525 0.467437 0.028 Uiso 1 1 calc R U
C17 C 0.1933(4) -0.3301(4) 0.0637(3) 0.0239(3) Uani 1 1 d . U
H17A H 0.233624 -0.355771 0.019871 0.029 Uiso 1 1 calc R U
C18 C 0.0706(4) 0.0891(4) 0.1037(3) 0.0234(2) Uani 1 1 d . U
H18A H 0.011555 0.131483 0.077155 0.028 Uiso 1 1 calc R U
C19 C -0.2127(4) 0.1133(4) 0.3782(3) 0.0233(2) Uani 1 1 d . U
H19A H -0.191281 0.148571 0.400750 0.028 Uiso 1 1 calc R U
C20 C 0.2257(4) 0.1819(4) 0.3817(3) 0.0231(3) Uani 1 1 d . U
N5 N 0.4588(5) -0.6183(4) 0.4720(3) 0.0473(13) Uani 1 1 d . .
H5A H 0.421845 -0.592538 0.436077 0.057 Uiso 1 1 calc R U
H5B H 0.487405 -0.581724 0.481312 0.057 Uiso 1 1 calc R U
C22 C 0.1424(4) -0.2210(4) 0.0630(3) 0.0237(2) Uani 1 1 d . U
H22A H 0.150662 -0.173620 0.019142 0.028 Uiso 1 1 calc R U
C23 C 0.0685(4) -0.2530(4) 0.1929(3) 0.0237(2) Uani 1 1 d . U
H23A H 0.024973 -0.227105 0.236135 0.028 Uiso 1 1 calc R U
C24 C 0.1854(4) -0.4028(4) 0.1292(3) 0.0236(3) Uani 1 1 d . U
C25 C 0.0336(4) 0.0151(4) 0.3816(3) 0.0233(2) Uani 1 1 d . U
C26 C -0.3190(4) 0.1634(4) 0.3584(3) 0.0234(3) Uani 1 1 d . U
H26A H -0.368421 0.232617 0.367647 0.028 Uiso 1 1 calc R U
C27 C 0.1943(4) -0.3146(4) 0.3638(3) 0.0240(3) Uani 1 1 d . U
H27A H 0.269495 -0.346487 0.340202 0.029 Uiso 1 1 calc R U
C28 C 0.1229(4) -0.3627(4) 0.1938(3) 0.0238(3) Uani 1 1 d . U
H28A H 0.117792 -0.410401 0.238064 0.029 Uiso 1 1 calc R U
C29 C 0.0918(4) 0.1591(4) 0.3279(3) 0.0233(2) Uani 1 1 d . U
H29A H 0.087831 0.220532 0.292405 0.028 Uiso 1 1 calc R U
C30 C 0.1401(4) -0.2048(4) 0.3576(3) 0.0237(2) Uani 1 1 d . U
H30A H 0.177916 -0.162285 0.329352 0.028 Uiso 1 1 calc R U
C31 C -0.4638(4) 0.1656(4) 0.2998(3) 0.0235(3) Uani 1 1 d . U
C32 C 0.1612(4) 0.1220(4) 0.3804(3) 0.0231(3) Uani 1 1 d . U
C33 C 0.2446(4) -0.5227(4) 0.1292(3) 0.0236(3) Uani 1 1 d . U
C34 C 0.1357(4) 0.1332(4) 0.1128(3) 0.0235(3) Uani 1 1 d . U
H34A H 0.120642 0.205036 0.091754 0.028 Uiso 1 1 calc R U
C35 C -0.3153(4) 0.1118(4) 0.0938(3) 0.0236(3) Uani 1 1 d . U
C36 C 0.0268(4) -0.3312(4) 0.4415(3) 0.0244(3) Uani 1 1 d . U
H36A H -0.011134 -0.373836 0.469208 0.029 Uiso 1 1 calc R U
C37 C 0.0784(4) -0.1809(4) 0.1273(3) 0.0235(2) Uani 1 1 d . U
C38 C -0.1723(4) -0.0418(4) 0.3311(3) 0.0234(2) Uani 1 1 d . U
H38A H -0.122843 -0.110792 0.321521 0.028 Uiso 1 1 calc R U
C39 C 0.0278(4) -0.1568(4) 0.3937(3) 0.0235(2) Uani 1 1 d . U
C40 C 0.1998(4) -0.4974(4) 0.4085(3) 0.0240(3) Uani 1 1 d . U
C41 C -0.1325(4) -0.0393(4) 0.0748(3) 0.0236(2) Uani 1 1 d . U
H41A H -0.086167 -0.101670 0.055019 0.028 Uiso 1 1 calc R U
C42 C -0.1608(4) 0.0867(4) 0.1462(3) 0.0234(2) Uani 1 1 d . U
H42A H -0.133497 0.109783 0.174143 0.028 Uiso 1 1 calc R U
C43 C 0.0923(4) -0.0195(4) 0.1341(3) 0.0234(2) Uani 1 1 d . U
C44 C 0.2480(4) -0.0356(4) 0.1807(3) 0.0236(3) Uani 1 1 d . U
H44A H 0.308019 -0.077954 0.206477 0.028 Uiso 1 1 calc R U
C45 C -0.2781(4) 0.0079(4) 0.3125(3) 0.0233(2) Uani 1 1 d . U
H45A H -0.300343 -0.028223 0.291248 0.028 Uiso 1 1 calc R U
C46 C -0.1379(4) 0.0101(4) 0.3643(3) 0.0233(2) Uani 1 1 d . U
C47 C -0.0276(4) -0.2204(4) 0.4364(3) 0.0237(2) Uani 1 1 d . U
H47A H -0.101627 -0.188576 0.461828 0.028 Uiso 1 1 calc R U
C48 C -0.2716(4) 0.1439(4) 0.1356(3) 0.0235(2) Uani 1 1 d . U
H48A H -0.318459 0.205155 0.156622 0.028 Uiso 1 1 calc R U
C49 C 0.5459(5) -0.8604(5) 0.6107(3) 0.0400(6) Uani 1 1 d . U
H49A H 0.587698 -0.891768 0.648730 0.048 Uiso 1 1 calc R U
C50 C 0.2864(4) 0.1232(4) 0.1702(3) 0.0235(3) Uani 1 1 d . U
O14 O 0.5779(6) -0.6137(4) 0.5627(4) 0.091(2) Uani 1 1 d . .
C52 C 0.0290(4) 0.1061(4) 0.3280(3) 0.0233(2) Uani 1 1 d . U
H52A H -0.016201 0.131132 0.292387 0.028 Uiso 1 1 calc R U
C53 C 0.1387(4) -0.3789(4) 0.4049(3) 0.0239(3) Uani 1 1 d . U
C54 C 0.5340(5) -0.7609(5) 0.5720(3) 0.0400(6) Uani 1 1 d . U
C55 C -0.2438(4) 0.0192(4) 0.0636(3) 0.0236(3) Uani 1 1 d . U
H55A H -0.271247 -0.003569 0.035559 0.028 Uiso 1 1 calc R U
C56 C 0.4715(5) -0.7142(5) 0.5130(3) 0.0398(6) Uani 1 1 d . U
N3 N 0.0253(3) -0.0668(3) 0.1270(2) 0.0200(8) Uani 1 1 d . .
C58 C 0.2241(4) 0.0728(4) 0.1531(3) 0.0234(2) Uani 1 1 d . U
C59 C -0.4356(4) 0.1733(4) 0.0831(3) 0.0237(3) Uani 1 1 d . U
C60 C 0.1844(4) -0.0818(4) 0.1707(3) 0.0236(2) Uani 1 1 d . U
H60A H 0.203398 -0.154993 0.188522 0.028 Uiso 1 1 calc R U
C61 C 0.4981(5) -0.9156(5) 0.5951(3) 0.0401(6) Uani 1 1 d . U
H61A H 0.505394 -0.983477 0.622210 0.048 Uiso 1 1 calc R U
C62 C -0.0888(4) -0.0055(4) 0.1157(3) 0.0234(2) Uani 1 1 d . U
C63 C -0.3528(4) 0.1118(4) 0.3251(3) 0.0233(2) Uani 1 1 d . U
C64 C 0.4386(5) -0.8663(5) 0.5376(3) 0.0399(6) Uani 1 1 d . U
H64A H 0.405413 -0.903087 0.526463 0.048 Uiso 1 1 calc R U
C65 C 0.4521(9) 0.1080(7) -0.0843(5) 0.0811(13) Uani 1 1 d . U
H65A H 0.476648 0.106560 -0.041718 0.122 Uiso 1 1 calc R U
H65B H 0.451954 0.039574 -0.080863 0.122 Uiso 1 1 calc R U
H65C H 0.503188 0.121565 -0.128272 0.122 Uiso 1 1 calc R U
N4 N 0.2932(10) 0.2064(7) -0.1376(5) 0.108(3) Uani 1 1 d . U
C69 C 0.5801(5) -0.7015(5) 0.5925(3) 0.0404(6) Uani 1 1 d . U
H69A H 0.615746 -0.734996 0.633523 0.048 Uiso 1 1 calc R U
C70 C 0.1675(9) 0.3017(7) -0.1373(5) 0.0820(13) Uani 1 1 d . U
H70A H 0.139277 0.306133 -0.179189 0.123 Uiso 1 1 calc R U
H70B H 0.118198 0.287142 -0.092572 0.123 Uiso 1 1 calc R U
H70C H 0.169680 0.368918 -0.140047 0.123 Uiso 1 1 calc R U
C72 C 0.3511(9) 0.1516(7) -0.1998(5) 0.0824(13) Uani 1 1 d . U
H72A H 0.299146 0.174396 -0.232771 0.124 Uiso 1 1 calc R U
H72B H 0.414308 0.168987 -0.225573 0.124 Uiso 1 1 calc R U
H72C H 0.378243 0.075030 -0.182541 0.124 Uiso 1 1 calc R U
C75 C 0.3345(10) 0.1954(8) -0.0875(5) 0.0813(13) Uani 1 1 d . U
O92 O 0.4334(6) 0.3553(6) -0.0757(3) 0.100(2) Uani 1 1 d . U
N92 N 0.4831(8) 0.4573(6) -0.1753(4) 0.094(3) Uani 1 1 d D U
C100 C 0.4651(14) 0.4166(12) -0.1100(7) 0.136(2) Uani 1 1 d . U
O91 O 0.3335(8) -0.6134(8) 0.6714(7) 0.146(4) Uani 1 1 d . U
N91 N 0.1662(9) -0.5358(12) 0.6338(6) 0.146(5) Uani 1 1 d . .
C99 C 0.1780(8) -0.6542(8) 0.6479(5) 0.0817(8) Uani 1 1 d . U
H99A H 0.113050 -0.652873 0.636078 0.123 Uiso 1 1 calc R U
H99B H 0.246053 -0.695765 0.617251 0.123 Uiso 1 1 calc R U
H99C H 0.182135 -0.686394 0.698986 0.123 Uiso 1 1 calc R U
C98 C 0.5223(13) 0.5334(11) -0.2213(7) 0.137(2) Uani 1 1 d D U
H98A H 0.520789 0.537423 -0.271815 0.206 Uiso 1 1 calc R U
H98B H 0.474102 0.602865 -0.207611 0.206 Uiso 1 1 calc R U
H98C H 0.598904 0.512190 -0.216209 0.206 Uiso 1 1 calc R U
C97 C 0.4818(13) 0.4786(11) -0.0604(7) 0.137(2) Uani 1 1 d . U
H97A H 0.509189 0.530605 -0.091929 0.206 Uiso 1 1 calc R U
H97B H 0.410289 0.514900 -0.030122 0.206 Uiso 1 1 calc R U
H97C H 0.536155 0.427550 -0.029406 0.206 Uiso 1 1 calc R U
C96 C 0.0484(7) -0.4582(7) 0.6254(5) 0.0786(7) Uani 1 1 d . U
H96A H 0.011224 -0.493448 0.614019 0.118 Uiso 1 1 calc R U
H96B H 0.007712 -0.431651 0.670717 0.118 Uiso 1 1 calc R U
H96C H 0.049558 -0.398849 0.586037 0.118 Uiso 1 1 calc DR U
C94 C 0.2495(9) -0.5316(8) 0.6484(5) 0.0824(7) Uani 1 1 d . U
C93 C 0.2365(7) -0.4173(7) 0.6183(5) 0.0824(7) Uani 1 1 d . U
H93A H 0.162405 -0.373162 0.605285 0.124 Uiso 1 1 calc DR U
H93B H 0.244879 -0.389765 0.655195 0.124 Uiso 1 1 calc R U
H93C H 0.293862 -0.416078 0.575126 0.124 Uiso 1 1 calc R U
C91 C 0.4741(13) 0.3939(12) -0.2232(7) 0.137(2) Uani 1 1 d . U
H91A H 0.488148 0.425582 -0.274424 0.206 Uiso 1 1 calc R U
H91B H 0.529441 0.320279 -0.214839 0.206 Uiso 1 1 calc R U
H91C H 0.399084 0.396134 -0.210440 0.206 Uiso 1 1 calc R U

loop_
_atom_site_aniso_label
_atom_site_aniso_U_11
_atom_site_aniso_U_22
_atom_site_aniso_U_33
_atom_site_aniso_U_23
_atom_site_aniso_U_13
_atom_site_aniso_U_12
Cd1 0.0263(2) 0.02080(19) 0.02467(19) -0.00501(13) -0.00278(14) -0.00922(15)
Cd2 0.01611(18) 0.01647(18) 0.02211(18) -0.00086(12) -0.00682(13) -0.00810(13)
Cd3 0.0216(2) 0.01683(18) 0.02835(19) -0.00413(13) -0.00348(14) -0.01052(14)
O4 0.0224(17) 0.0195(16) 0.0273(17) -0.0019(13) -0.0052(13) -0.0114(13)
O1 0.0265(18) 0.0327(19) 0.0278(17) -0.0088(14) -0.0014(14) -0.0200(15)
O2 0.0244(17) 0.0224(16) 0.0291(17) -0.0021(13) -0.0075(14) -0.0136(14)
O3 0.039(2) 0.0162(16) 0.0343(19) 0.0007(13) -0.0133(16) -0.0111(15)
O12 0.0174(16) 0.0212(17) 0.0314(18) 0.0031(13) -0.0038(14) -0.0056(14)
O5 0.0163(16) 0.0264(18) 0.0386(19) 0.0002(14) -0.0030(14) -0.0087(14)
O6 0.0238(18) 0.0269(17) 0.0364(19) 0.0000(14) -0.0139(15) -0.0106(15)
O7 0.0289(19) 0.0198(16) 0.0382(19) -0.0047(14) -0.0019(15) -0.0122(15)
O8 0.036(2) 0.0219(17) 0.049(2) -0.0059(15) 0.0032(17) -0.0173(16)
O9 0.0313(19) 0.037(2) 0.0376(19) -0.0058(15) -0.0102(16) -0.0218(16)
O13 0.034(2) 0.0183(16) 0.0355(19) -0.0046(14) -0.0048(15) -0.0073(15)
N2 0.028(2) 0.025(2) 0.029(2) -0.0048(16) -0.0076(17) -0.0139(18)
O11 0.0219(19) 0.047(2) 0.051(2) -0.0129(18) -0.0145(17) -0.0080(17)
O10 0.094(4) 0.102(4) 0.041(3) -0.019(3) -0.011(3) -0.065(4)
N1 0.0167(18) 0.0185(18) 0.0269(19) -0.0035(15) -0.0056(15) -0.0091(15)
C15 0.0211(4) 0.0230(4) 0.0276(4) -0.0040(3) -0.0046(3) -0.0111(3)
C16 0.0210(4) 0.0229(4) 0.0275(4) -0.0041(4) -0.0046(4) -0.0112(4)
C17 0.0215(4) 0.0232(4) 0.0277(4) -0.0037(4) -0.0042(4) -0.0106(4)
C18 0.0212(4) 0.0230(4) 0.0276(4) -0.0040(3) -0.0045(3) -0.0110(3)
C19 0.0211(4) 0.0231(4) 0.0276(4) -0.0040(3) -0.0046(3) -0.0111(3)
C20 0.0210(4) 0.0229(4) 0.0275(4) -0.0041(4) -0.0045(4) -0.0111(4)
N5 0.063(3) 0.030(2) 0.068(3) 0.007(2) -0.039(3) -0.028(2)
C22 0.0213(4) 0.0231(4) 0.0277(4) -0.0038(3) -0.0043(3) -0.0108(3)
C23 0.0214(4) 0.0231(4) 0.0277(4) -0.0038(3) -0.0043(3) -0.0108(3)
C24 0.0213(4) 0.0231(4) 0.0277(4) -0.0038(4) -0.0044(4) -0.0108(4)
C25 0.0211(4) 0.0230(4) 0.0276(4) -0.0041(3) -0.0045(3) -0.0111(3)
C26 0.0211(4) 0.0231(4) 0.0276(4) -0.0039(4) -0.0045(4) -0.0110(4)
C27 0.0216(4) 0.0234(4) 0.0282(4) -0.0039(4) -0.0044(4) -0.0109(4)
C28 0.0214(4) 0.0231(4) 0.0277(4) -0.0037(4) -0.0043(4) -0.0108(4)
C29 0.0211(4) 0.0230(4) 0.0276(4) -0.0040(3) -0.0045(3) -0.0111(4)
C30 0.0214(4) 0.0232(4) 0.0279(4) -0.0040(3) -0.0044(3) -0.0110(3)
C31 0.0211(4) 0.0232(4) 0.0276(4) -0.0038(4) -0.0045(4) -0.0110(4)
C32 0.0210(4) 0.0229(4) 0.0275(4) -0.0041(4) -0.0045(4) -0.0112(4)
C33 0.0213(5) 0.0231(5) 0.0277(5) -0.0038(4) -0.0044(4) -0.0108(4)
C34 0.0213(4) 0.0230(4) 0.0276(4) -0.0040(4) -0.0044(4) -0.0110(4)
C35 0.0212(4) 0.0232(4) 0.0276(4) -0.0038(4) -0.0044(4) -0.0109(4)
C36 0.0220(4) 0.0237(4) 0.0285(4) -0.0039(4) -0.0044(4) -0.0109(4)
C37 0.0212(4) 0.0231(4) 0.0276(4) -0.0039(3) -0.0044(3) -0.0110(3)
C38 0.0212(4) 0.0231(4) 0.0276(4) -0.0040(3) -0.0045(3) -0.0110(3)
C39 0.0213(4) 0.0231(4) 0.0278(4) -0.0040(3) -0.0046(3) -0.0111(3)
C40 0.0217(4) 0.0234(4) 0.0282(4) -0.0040(4) -0.0044(4) -0.0109(4)
C41 0.0212(4) 0.0232(4) 0.0276(4) -0.0039(3) -0.0044(3) -0.0109(3)
C42 0.0212(4) 0.0231(4) 0.0276(4) -0.0039(3) -0.0044(3) -0.0110(3)
C43 0.0212(4) 0.0230(4) 0.0276(4) -0.0040(3) -0.0044(3) -0.0110(3)
C44 0.0213(4) 0.0232(4) 0.0277(4) -0.0039(3) -0.0045(4) -0.0110(4)
C45 0.0211(4) 0.0231(4) 0.0275(4) -0.0040(3) -0.0045(3) -0.0111(4)
C46 0.0212(4) 0.0231(4) 0.0276(4) -0.0040(3) -0.0045(3) -0.0111(3)
C47 0.0215(4) 0.0233(4) 0.0279(4) -0.0040(3) -0.0044(3) -0.0110(4)
C48 0.0212(4) 0.0232(4) 0.0276(4) -0.0039(3) -0.0044(3) -0.0109(3)
C49 0.0353(12) 0.0371(12) 0.0502(13) -0.0050(10) -0.0126(10) -0.0161(10)
C50 0.0213(4) 0.0231(4) 0.0277(4) -0.0040(4) -0.0044(4) -0.0110(4)
O14 0.130(5) 0.054(3) 0.134(5) 0.019(3) -0.097(5) -0.055(4)
C52 0.0211(4) 0.0230(4) 0.0276(4) -0.0040(3) -0.0046(3) -0.0111(3)
C53 0.0216(4) 0.0233(4) 0.0281(4) -0.0040(4) -0.0044(4) -0.0110(4)
C54 0.0353(12) 0.0371(12) 0.0501(13) -0.0050(10) -0.0127(10) -0.0161(10)
C55 0.0212(4) 0.0232(4) 0.0276(4) -0.0039(4) -0.0044(4) -0.0109(4)
C56 0.0352(12) 0.0369(12) 0.0501(13) -0.0050(10) -0.0127(10) -0.0163(10)
N3 0.0150(18) 0.0191(18) 0.030(2) -0.0062(15) -0.0053(15) -0.0087(15)
C58 0.0212(4) 0.0231(4) 0.0276(4) -0.0040(3) -0.0045(3) -0.0111(4)
C59 0.0212(4) 0.0233(4) 0.0277(4) -0.0037(4) -0.0043(4) -0.0108(4)
C60 0.0213(4) 0.0231(4) 0.0277(4) -0.0039(3) -0.0044(3) -0.0110(3)
C61 0.0353(12) 0.0370(12) 0.0502(13) -0.0048(10) -0.0126(10) -0.0161(10)
C62 0.0212(4) 0.0231(4) 0.0276(4) -0.0039(3) -0.0044(3) -0.0110(3)
C63 0.0211(4) 0.0231(4) 0.0275(4) -0.0039(3) -0.0045(3) -0.0110(4)
C64 0.0352(12) 0.0369(12) 0.0501(13) -0.0050(10) -0.0127(10) -0.0163(10)
C65 0.116(4) 0.072(3) 0.071(3) -0.013(2) -0.023(3) -0.050(3)
N4 0.182(8) 0.090(5) 0.078(5) -0.033(4) -0.001(5) -0.081(5)
C69 0.0355(12) 0.0372(12) 0.0503(13) -0.0049(10) -0.0127(10) -0.0160(10)
C70 0.117(4) 0.073(3) 0.072(3) -0.012(2) -0.023(3) -0.049(3)
C72 0.117(4) 0.073(3) 0.072(3) -0.012(2) -0.023(3) -0.049(3)
C75 0.116(4) 0.073(3) 0.072(3) -0.012(2) -0.023(3) -0.050(3)
O92 0.116(5) 0.089(4) 0.063(3) 0.009(3) 0.026(3) -0.056(4)
N92 0.114(6) 0.077(4) 0.071(4) 0.006(4) 0.017(4) -0.055(4)
C100 0.175(6) 0.139(5) 0.105(4) 0.002(4) 0.018(4) -0.112(5)
O91 0.103(6) 0.117(7) 0.210(10) -0.063(7) -0.031(6) -0.021(5)
N91 0.074(6) 0.224(14) 0.088(7) -0.030(8) -0.002(5) -0.030(8)
C99 0.0663(9) 0.0692(9) 0.0707(9) -0.0041(9) -0.0032(9) -0.0077(9)
C98 0.175(6) 0.139(5) 0.105(4) 0.002(4) 0.018(4) -0.112(5)
C97 0.175(6) 0.139(5) 0.105(4) 0.002(4) 0.018(4) -0.112(5)
C96 0.0638(8) 0.0671(8) 0.0684(8) -0.0038(8) -0.0036(8) -0.0082(8)
C94 0.0666(8) 0.0696(8) 0.0710(8) -0.0039(8) -0.0029(8) -0.0074(8)
C93 0.0666(8) 0.0696(8) 0.0710(8) -0.0039(8) -0.0029(8) -0.0074(8)
C91 0.175(6) 0.140(5) 0.105(4) 0.002(4) 0.018(4) -0.111(5)

loop_
_atom_type_symbol
_atom_type_description
_atom_type_scat_dispersion_real
_atom_type_scat_dispersion_imag
_atom_type_scat_source
C C 0.0033 0.0016 'International Tables Vol C Tables 4.2.6.8 and 6.1.1.4'
H H 0.0000 0.0000 'International Tables Vol C Tables 4.2.6.8 and 6.1.1.4'
N N 0.0061 0.0033 'International Tables Vol C Tables 4.2.6.8 and 6.1.1.4'
O O 0.0106 0.0060 'International Tables Vol C Tables 4.2.6.8 and 6.1.1.4'
Cd Cd -0.8075 1.2024 'International Tables Vol C Tables 4.2.6.8 and 6.1.1.4'

loop_
_geom_angle_atom_site_label_1
_geom_angle_atom_site_label_2
_geom_angle_atom_site_label_3
_geom_angle
_geom_angle_site_symmetry_1
_geom_angle_site_symmetry_3
O10 Cd1 O92 82.7(3) . .
O10 Cd1 O13 118.45(19) . 1_565
O92 Cd1 O13 92.4(2) . 1_565
O10 Cd1 O11 104.82(19) . 1_655
O92 Cd1 O11 89.2(2) . 1_655
O13 Cd1 O11 136.57(14) 1_565 1_655
O10 Cd1 O1 90.72(16) . .
O92 Cd1 O1 173.0(2) . .
O13 Cd1 O1 88.40(12) 1_565 .
O11 Cd1 O1 95.03(14) 1_655 .
O10 Cd1 O5 157.22(18) . 1_655
O92 Cd1 O5 101.4(2) . 1_655
O13 Cd1 O5 83.97(12) 1_565 1_655
O11 Cd1 O5 53.32(12) 1_655 1_655
O1 Cd1 O5 85.60(11) . 1_655
O10 Cd1 Cd2 134.12(13) . .
O92 Cd1 Cd2 142.9(2) . .
O13 Cd1 Cd2 74.47(9) 1_565 .
O11 Cd1 Cd2 78.44(10) 1_655 .
O1 Cd1 Cd2 43.87(8) . .
O5 Cd1 Cd2 43.72(7) 1_655 .
O3 Cd2 O6 140.37(13) 1_565 1_655
O3 Cd2 O4 84.06(12) 1_565 .
O6 Cd2 O4 96.05(12) 1_655 .
O3 Cd2 O5 86.77(13) 1_565 1_655
O6 Cd2 O5 83.41(12) 1_655 1_655
O4 Cd2 O5 164.85(12) . 1_655
O3 Cd2 O1 87.98(12) 1_565 .
O6 Cd2 O1 130.06(12) 1_655 .
O4 Cd2 O1 102.15(11) . .
O5 Cd2 O1 89.51(12) 1_655 .
O3 Cd2 O9 140.40(12) 1_565 .
O6 Cd2 O9 79.22(12) 1_655 .
O4 Cd2 O9 91.77(11) . .
O5 Cd2 O9 102.95(12) 1_655 .
O1 Cd2 O9 54.37(12) . .
O3 Cd2 C50 114.39(13) 1_565 .
O6 Cd2 C50 105.06(13) 1_655 .
O4 Cd2 C50 95.76(12) . .
O5 Cd2 C50 99.00(13) 1_655 .
O1 Cd2 C50 27.76(13) . .
O9 Cd2 C50 26.75(13) . .
O3 Cd2 Cd1 75.35(9) 1_565 .
O6 Cd2 Cd1 122.78(9) 1_655 .
O4 Cd2 Cd1 138.37(8) . .
O5 Cd2 Cd1 49.19(9) 1_655 .
O1 Cd2 Cd1 42.45(8) . .
O9 Cd2 Cd1 82.38(8) . .
C50 Cd2 Cd1 62.38(10) . .
O7 Cd3 O12 86.71(12) . 1_645
O7 Cd3 O2 157.10(12) . 1_545
O12 Cd3 O2 109.19(12) 1_645 1_545
O7 Cd3 N2 100.51(13) . .
O12 Cd3 N2 98.22(13) 1_645 .
O2 Cd3 N2 93.56(13) 1_545 .
O7 Cd3 O8 56.84(12) . .
O12 Cd3 O8 140.07(12) 1_645 .
O2 Cd3 O8 102.42(12) 1_545 .
N2 Cd3 O8 103.62(14) . .
O7 Cd3 O4 111.87(12) . 1_545
O12 Cd3 O4 84.22(12) 1_645 1_545
O2 Cd3 O4 55.85(11) 1_545 1_545
N2 Cd3 O4 147.62(12) . 1_545
O8 Cd3 O4 94.20(12) . 1_545
O7 Cd3 C40 28.55(13) . .
O12 Cd3 C40 113.74(13) 1_645 .
O2 Cd3 C40 129.99(13) 1_545 .
N2 Cd3 C40 104.27(14) . .
O8 Cd3 C40 28.30(13) . .
O4 Cd3 C40 104.15(13) 1_545 .
O7 Cd3 C20 136.35(14) . 1_545
O12 Cd3 C20 98.78(13) 1_645 1_545
O2 Cd3 C20 27.88(13) 1_545 1_545
N2 Cd3 C20 121.12(14) . 1_545
O8 Cd3 C20 97.92(13) . 1_545
O4 Cd3 C20 28.05(12) 1_545 1_545
C40 Cd3 C20 118.87(14) . 1_545
C20 O4 Cd2 127.0(3) . .
C20 O4 Cd3 86.6(3) . 1_565
Cd2 O4 Cd3 102.66(12) . 1_565
C50 O1 Cd1 126.6(3) . .
C50 O1 Cd2 93.3(3) . .
Cd1 O1 Cd2 93.68(11) . .
C20 O2 Cd3 95.4(3) . 1_565
C33 O3 Cd2 130.5(3) . 1_545
C31 O12 Cd3 119.8(3) . 1_465
C59 O5 Cd2 118.8(3) . 1_455
C59 O5 Cd1 84.9(3) . 1_455
Cd2 O5 Cd1 87.09(10) 1_455 1_455
C31 O6 Cd2 104.8(3) . 1_455
C40 O7 Cd3 94.1(3) . .
C40 O8 Cd3 87.4(3) . .
C50 O9 Cd2 90.1(3) . .
C33 O13 Cd1 132.4(3) . 1_545
C64 N2 C56 118.1(5) . .
C64 N2 Cd3 117.4(3) . .
C56 N2 Cd3 124.5(3) . .
C59 O11 Cd1 99.7(3) . 1_455
C75 O10 Cd1 125.6(6) . .
C46 N1 C25 122.1(4) . .
C46 N1 C39 118.9(4) . .
C25 N1 C39 118.0(4) . .
C16 C15 C25 119.9(4) . .
C15 C16 C32 120.6(4) . .
C22 C17 C24 120.7(5) . .
C34 C18 C43 120.6(4) . .
C26 C19 C46 120.1(4) . .
O2 C20 O4 121.9(4) . .
O2 C20 C32 118.3(4) . .
O4 C20 C32 119.9(4) . .
O2 C20 Cd3 56.7(2) . 1_565
O4 C20 Cd3 65.4(2) . 1_565
C32 C20 Cd3 171.6(3) . 1_565
C17 C22 C37 120.5(4) . .
C28 C23 C37 120.2(5) . .
C28 C24 C17 118.7(4) . .
C28 C24 C33 121.4(4) . .
C17 C24 C33 119.9(4) . .
C52 C25 C15 119.6(4) . .
C52 C25 N1 121.9(4) . .
C15 C25 N1 118.5(4) . .
C19 C26 C63 120.8(4) . .
C30 C27 C53 120.8(4) . .
C23 C28 C24 120.7(4) . .
C52 C29 C32 120.9(4) . .
C27 C30 C39 119.8(4) . .
O6 C31 O12 121.9(4) . .
O6 C31 C63 118.4(4) . .
O12 C31 C63 119.6(4) . .
C16 C32 C29 119.2(4) . .
C16 C32 C20 120.1(4) . .
C29 C32 C20 120.7(4) . .
O3 C33 O13 127.1(4) . .
O3 C33 C24 116.3(4) . .
O13 C33 C24 116.6(4) . .
C18 C34 C58 121.4(4) . .
C55 C35 C48 118.3(4) . .
C55 C35 C59 120.8(4) . .
C48 C35 C59 120.9(4) . .
C47 C36 C53 119.8(4) . .
C22 C37 C23 119.1(4) . .
C22 C37 N3 120.7(4) . .
C23 C37 N3 120.2(4) . .
C45 C38 C46 120.5(4) . .
C47 C39 C30 119.9(4) . .
C47 C39 N1 120.9(4) . .
C30 C39 N1 119.2(4) . .
O8 C40 O7 121.6(4) . .
O8 C40 C53 121.1(4) . .
O7 C40 C53 117.2(4) . .
O8 C40 Cd3 64.3(3) . .
O7 C40 Cd3 57.4(2) . .
C53 C40 Cd3 174.4(3) . .
C55 C41 C62 120.6(4) . .
C48 C42 C62 120.7(4) . .
C60 C43 C18 118.2(4) . .
C60 C43 N3 119.8(4) . .
C18 C43 N3 122.0(4) . .
C60 C44 C58 121.4(4) . .
C38 C45 C63 120.9(4) . .
C19 C46 C38 119.0(4) . .
C19 C46 N1 120.9(4) . .
C38 C46 N1 120.1(4) . .
C36 C47 C39 120.1(4) . .
C42 C48 C35 121.2(4) . .
C54 C49 C61 121.6(6) . .
O9 C50 O1 121.7(4) . .
O9 C50 C58 120.4(4) . .
O1 C50 C58 117.8(4) . .
O9 C50 Cd2 63.1(2) . .
O1 C50 Cd2 59.0(2) . .
C58 C50 Cd2 168.7(3) . .
C29 C52 C25 119.8(4) . .
C27 C53 C36 119.5(4) . .
C27 C53 C40 119.0(4) . .
C36 C53 C40 121.5(4) . .
C49 C54 C56 118.8(5) . .
C49 C54 C69 120.4(5) . .
C56 C54 C69 120.7(5) . .
C41 C55 C35 120.7(4) . .
N5 C56 N2 117.9(5) . .
N5 C56 C54 121.9(5) . .
N2 C56 C54 120.2(5) . .
C43 N3 C62 122.7(4) . .
C43 N3 C37 117.9(4) . .
C62 N3 C37 119.4(4) . .
C44 C58 C34 117.8(4) . .
C44 C58 C50 120.5(4) . .
C34 C58 C50 121.6(4) . .
O11 C59 O5 121.4(4) . .
O11 C59 C35 119.3(4) . .
O5 C59 C35 119.3(4) . .
C44 C60 C43 120.5(4) . .
C49 C61 C64 116.9(6) . .
C42 C62 C41 118.5(4) . .
C42 C62 N3 121.7(4) . .
C41 C62 N3 119.9(4) . .
C26 C63 C45 118.7(4) . .
C26 C63 C31 122.1(4) . .
C45 C63 C31 119.2(4) . .
N2 C64 C61 124.3(5) . .
C75 N4 C72 125.5(12) . .
C75 N4 C70 113.8(9) . .
C72 N4 C70 120.2(9) . .
O14 C69 C54 127.8(6) . .
N4 C75 O10 123.6(11) . .
N4 C75 C65 116.8(10) . .
O10 C75 C65 119.3(8) . .
C100 O92 Cd1 148.1(10) . .
C100 N92 C98 141.4(13) . .
C100 N92 C91 109.1(10) . .
C98 N92 C91 108.8(9) . .
O92 C100 N92 138.7(16) . .
O92 C100 C97 112.0(12) . .
N92 C100 C97 109.0(11) . .
C94 N91 C96 135.2(14) . .
C94 N91 C99 112.8(11) . .
C96 N91 C99 109.8(10) . .
O91 C94 N91 124.1(12) . .
O91 C94 C93 129.1(11) . .
N91 C94 C93 105.7(10) . .

loop_
_geom_bond_atom_site_label_1
_geom_bond_atom_site_label_2
_geom_bond_distance
_geom_bond_site_symmetry_2
Cd1 O10 2.204(5) .
Cd1 O92 2.210(5) .
Cd1 O13 2.211(3) 1_565
Cd1 O11 2.272(4) 1_655
Cd1 O1 2.301(3) .
Cd1 O5 2.579(3) 1_655
Cd1 Cd2 3.4028(5) .
Cd2 O3 2.226(3) 1_565
Cd2 O6 2.232(3) 1_655
Cd2 O4 2.308(3) .
Cd2 O5 2.355(3) 1_655
Cd2 O1 2.363(3) .
Cd2 O9 2.456(3) .
Cd2 C50 2.753(5) .
Cd3 O7 2.235(3) .
Cd3 O12 2.249(3) 1_645
Cd3 O2 2.259(3) 1_545
Cd3 N2 2.281(4) .
Cd3 O8 2.386(4) .
Cd3 O4 2.451(3) 1_545
Cd3 C40 2.646(5) .
Cd3 C20 2.691(4) 1_545
O4 C20 1.267(6) .
O1 C50 1.284(6) .
O2 C20 1.264(6) .
O3 C33 1.251(6) .
O12 C31 1.266(6) .
O5 C59 1.268(6) .
O6 C31 1.264(6) .
O7 C40 1.268(6) .
O8 C40 1.256(6) .
O9 C50 1.239(6) .
O13 C33 1.260(6) .
N2 C64 1.345(7) .
N2 C56 1.348(7) .
O11 C59 1.248(6) .
O10 C75 1.330(11) .
N1 C46 1.408(6) .
N1 C25 1.416(6) .
N1 C39 1.422(6) .
C15 C16 1.382(6) .
C15 C25 1.401(6) .
C16 C32 1.382(6) .
C17 C22 1.372(7) .
C17 C24 1.393(6) .
C18 C34 1.372(6) .
C18 C43 1.405(6) .
C19 C26 1.382(6) .
C19 C46 1.390(7) .
C20 C32 1.490(6) .
N5 C56 1.324(7) .
C22 C37 1.389(7) .
C23 C28 1.379(7) .
C23 C37 1.393(6) .
C24 C28 1.389(7) .
C24 C33 1.510(6) .
C25 C52 1.390(6) .
C26 C63 1.388(6) .
C27 C30 1.366(7) .
C27 C53 1.384(6) .
C29 C52 1.378(6) .
C29 C32 1.394(6) .
C30 C39 1.394(7) .
C31 C63 1.483(6) .
C34 C58 1.394(7) .
C35 C55 1.391(7) .
C35 C48 1.397(6) .
C35 C59 1.484(6) .
C36 C47 1.382(7) .
C36 C53 1.393(7) .
C37 N3 1.437(6) .
C38 C45 1.368(7) .
C38 C46 1.395(6) .
C39 C47 1.383(6) .
C40 C53 1.482(7) .
C41 C55 1.382(7) .
C41 C62 1.398(7) .
C42 C48 1.372(7) .
C42 C62 1.392(7) .
C43 C60 1.392(7) .
C43 N3 1.414(6) .
C44 C60 1.386(6) .
C44 C58 1.389(7) .
C45 C63 1.392(7) .
C49 C54 1.354(8) .
C49 C61 1.363(8) .
C50 C58 1.485(6) .
O14 C69 1.205(8) .
C54 C56 1.424(8) .
C54 C69 1.449(8) .
N3 C62 1.417(6) .
C61 C64 1.376(8) .
C65 C75 1.494(14) .
N4 C75 1.184(12) .
N4 C72 1.442(12) .
N4 C70 1.600(14) .
O92 C100 1.113(12) .
N92 C100 1.224(14) .
N92 C98 1.398(11) .
N92 C91 1.528(16) .
C100 C97 1.597(19) .
O91 C94 1.261(12) .
N91 C94 1.268(15) .
N91 C96 1.474(13) .
N91 C99 1.569(17) .
C94 C93 1.506(13) .
